data_2239922
loop_
_publ_author_name
'El Fal, Mohammed'
'Ramli, Youssef'
'Essassi, El Mokhtar'
'Saadi, Mohamed'
'El Ammari, Lahcen'

_publ_section_title
;
 Crystal structure of
 4-allylsulfanyl-1<i>H</i>-pyrazolo[3,4-<i>d</i>]pyrimidine
;
_journal_coeditor_code IS5372
_journal_issue 9
_journal_name_full 'Acta Crystallographica Section E'
_journal_page_first o1038
_journal_paper_doi 10.1107/S1600536814018042
_journal_volume 70
_journal_year 2014
_chemical_formula_iupac 'C8 H8 N4 S'
_chemical_formula_moiety 'C8 H8 N4 S'
_chemical_formula_sum 'C8 H8 N4 S'
_chemical_formula_weight 192.24
_chemical_name_systematic
;
4-Allylsulfanyl-1<i>H</i>-pyrazolo[3,4-<i>d</i>]pyrimidine
;
_space_group_IT_number 60
_symmetry_cell_setting orthorhombic
_symmetry_space_group_name_Hall '-P 2n 2ab'
_symmetry_space_group_name_H-M 'P b c n'
_atom_sites_solution_hydrogens geom
_atom_sites_solution_primary direct
_atom_sites_solution_secondary difmap
_audit_creation_method SHELXL-97
_cell_angle_alpha 90.00
_cell_angle_beta 90.00
_cell_angle_gamma 90.00
_cell_formula_units_Z 8
_cell_length_a 18.537(6)
_cell_length_b 5.1997(17)
_cell_length_c 19.059(7)
_cell_measurement_reflns_used 2189
_cell_measurement_temperature 296(2)
_cell_measurement_theta_max 27.87
_cell_measurement_theta_min 2.40
_cell_volume 1837.0(11)
_computing_cell_refinement 'SAINT-Plus (Bruker, 2009)'
_computing_data_collection 'APEX2 (Bruker, 2009)'
_computing_data_reduction 'SAINT-Plus (Bruker, 2009)'
_computing_molecular_graphics 'ORTEP-3 for Windows (Farrugia, 2012)'
_computing_publication_material 'PLATON (Spek, 2009) and publCIF (Westrip, 2010)'
_computing_structure_refinement 'SHELXL97 (Sheldrick, 2008)'
_computing_structure_solution 'SHELXS97 (Sheldrick, 2008)'
_diffrn_ambient_temperature 296(2)
_diffrn_measured_fraction_theta_full 0.999
_diffrn_measured_fraction_theta_max 0.999
_diffrn_measurement_device_type 'Bruker X8 APEX'
_diffrn_measurement_method '\f and \w scans'
_diffrn_radiation_monochromator graphite
_diffrn_radiation_source 'fine-focus sealed tube'
_diffrn_radiation_type MoK\a
_diffrn_radiation_wavelength 0.71073
_diffrn_reflns_av_R_equivalents 0.0675
_diffrn_reflns_av_sigmaI/netI 0.0406
_diffrn_reflns_limit_h_max 24
_diffrn_reflns_limit_h_min -15
_diffrn_reflns_limit_k_max 6
_diffrn_reflns_limit_k_min -6
_diffrn_reflns_limit_l_max 24
_diffrn_reflns_limit_l_min -24
_diffrn_reflns_number 20928
_diffrn_reflns_theta_full 27.87
_diffrn_reflns_theta_max 27.87
_diffrn_reflns_theta_min 2.40
_exptl_absorpt_coefficient_mu 0.308
_exptl_absorpt_correction_T_max 0.7464
_exptl_absorpt_correction_T_min 0.6414
_exptl_absorpt_correction_type multi-scan
_exptl_absorpt_process_details '(SADABS; Bruker, 2009)'
_exptl_crystal_colour yellow
_exptl_crystal_density_diffrn 1.390
_exptl_crystal_density_method 'not measured'
_exptl_crystal_description block
_exptl_crystal_F_000 800
_exptl_crystal_size_max 0.39
_exptl_crystal_size_mid 0.34
_exptl_crystal_size_min 0.29
_refine_diff_density_max 0.278
_refine_diff_density_min -0.314
_refine_ls_extinction_method none
_refine_ls_goodness_of_fit_ref 1.019
_refine_ls_hydrogen_treatment constr
_refine_ls_matrix_type full
_refine_ls_number_parameters 128
_refine_ls_number_reflns 2189
_refine_ls_number_restraints 6
_refine_ls_restrained_S_all 1.021
_refine_ls_R_factor_all 0.1212
_refine_ls_R_factor_gt 0.0560
_refine_ls_shift/su_max 0.000
_refine_ls_shift/su_mean 0.000
_refine_ls_structure_factor_coef Fsqd
_refine_ls_weighting_details 'calc w=1/[\s^2^(Fo^2^)+(0.0784P)^2^+0.5307P] where P=(Fo^2^+2Fc^2^)/3'
_refine_ls_weighting_scheme calc
_refine_ls_wR_factor_gt 0.1458
_refine_ls_wR_factor_ref 0.1805
_reflns_number_gt 1093
_reflns_number_total 2189
_reflns_threshold_expression I>2sigma(I)
_cod_data_source_file is5372sup1.cif
_cod_data_source_block I
_cod_original_sg_symbol_Hall '-p 2n 2ab'
_cod_database_code 2239922
_cod_database_fobs_code 2239922

loop_
_symmetry_equiv_pos_as_xyz
'x, y, z'
'-x+1/2, -y+1/2, z+1/2'
'-x, y, -z+1/2'
'x+1/2, -y+1/2, -z'
'-x, -y, -z'
'x-1/2, y-1/2, -z-1/2'
'x, -y, z-1/2'
'-x-1/2, y-1/2, z'

loop_
_atom_site_type_symbol
_atom_site_label
_atom_site_fract_x
_atom_site_fract_y
_atom_site_fract_z
_atom_site_U_iso_or_equiv
_atom_site_adp_type
_atom_site_calc_flag
_atom_site_refinement_flags
_atom_site_occupancy
_atom_site_symmetry_multiplicity
_atom_site_disorder_assembly
_atom_site_disorder_group
S S1 0.66313(5) 0.15662(17) 0.85306(5) 0.0890(4) Uani d D 1 1 . .
N N1 0.53488(15) 0.3882(5) 0.85359(15) 0.0819(8) Uani d . 1 1 . .
N N2 0.49883(12) 0.7352(5) 0.92947(15) 0.0759(8) Uani d . 1 1 . .
N N3 0.58954(12) 0.8446(5) 1.01342(15) 0.0760(8) Uani d . 1 1 . .
H H3N 0.5667 0.9680 1.0337 0.091 Uiso calc R 1 1 A .
N N4 0.65714(13) 0.7630(6) 1.03189(17) 0.0867(9) Uani d . 1 1 A .
C C1 0.48931(17) 0.5665(7) 0.8781(2) 0.0887(10) Uani d . 1 1 A .
H H1 0.4446 0.5730 0.8561 0.106 Uiso calc R 1 1 . .
C C2 0.56370(15) 0.7078(5) 0.96002(17) 0.0639(8) Uani d . 1 1 A .
C C3 0.67252(15) 0.5738(7) 0.98923(19) 0.0787(9) Uani d . 1 1 . .
H H3 0.7154 0.4812 0.9902 0.094 Uiso calc R 1 1 A .
C C4 0.61592(14) 0.5282(5) 0.94180(17) 0.0654(8) Uani d . 1 1 A .
C C5 0.59890(15) 0.3712(5) 0.88464(18) 0.0710(9) Uani d . 1 1 A .
C C6A 0.6154(5) -0.011(2) 0.7877(4) 0.1188(19) Uani d PD 0.512(6) 1 A 1
H H6A1 0.6140 -0.1915 0.7999 0.143 Uiso calc PR 0.512(6) 1 A 1
H H6A2 0.5660 0.0515 0.7869 0.143 Uiso calc PR 0.512(6) 1 A 1
C C7A 0.6458(4) 0.0154(16) 0.7178(5) 0.0919(15) Uani d PD 0.512(6) 1 A 1
H H7A 0.6385 0.1722 0.6954 0.110 Uiso calc PR 0.512(6) 1 A 1
C C8A 0.682(3) -0.155(6) 0.6835(9) 0.121(3) Uani d PD 0.512(6) 1 A 1
H H8A1 0.6906 -0.3151 0.7035 0.145 Uiso calc PR 0.512(6) 1 A 1
H H8A2 0.6989 -0.1179 0.6388 0.145 Uiso calc PR 0.512(6) 1 A 1
C C6B 0.6188(5) 0.019(2) 0.7806(4) 0.1188(19) Uani d PD 0.488(6) 1 A 2
H H6B1 0.5749 -0.0628 0.7973 0.143 Uiso calc PR 0.488(6) 1 A 2
H H6B2 0.6046 0.1563 0.7491 0.143 Uiso calc PR 0.488(6) 1 A 2
C C7B 0.6598(4) -0.1692(16) 0.7409(5) 0.0919(15) Uani d PD 0.488(6) 1 A 2
H H7B 0.6757 -0.3111 0.7663 0.110 Uiso calc PR 0.488(6) 1 A 2
C C8B 0.677(3) -0.168(7) 0.6756(10) 0.121(3) Uani d PD 0.488(6) 1 A 2
H H8B1 0.6634 -0.0313 0.6470 0.145 Uiso calc PR 0.488(6) 1 A 2
H H8B2 0.7042 -0.3024 0.6569 0.145 Uiso calc PR 0.488(6) 1 A 2

loop_
_atom_site_aniso_label
_atom_site_aniso_U_11
_atom_site_aniso_U_22
_atom_site_aniso_U_33
_atom_site_aniso_U_12
_atom_site_aniso_U_13
_atom_site_aniso_U_23
S1 0.0830(6) 0.0671(6) 0.1169(9) 0.0018(4) 0.0180(5) -0.0160(5)
N1 0.0756(16) 0.0624(16) 0.108(2) -0.0024(13) -0.0034(15) -0.0048(15)
N2 0.0599(14) 0.0576(15) 0.110(2) 0.0017(11) -0.0054(14) -0.0014(16)
N3 0.0589(13) 0.0613(15) 0.108(2) 0.0089(11) 0.0049(14) -0.0078(15)
N4 0.0621(15) 0.083(2) 0.115(2) 0.0106(13) -0.0057(14) -0.0153(18)
C1 0.0683(18) 0.073(2) 0.124(3) -0.0002(17) -0.0086(19) 0.000(2)
C2 0.0604(15) 0.0472(15) 0.084(2) -0.0016(12) 0.0065(15) 0.0029(15)
C3 0.0630(17) 0.069(2) 0.104(3) 0.0116(14) 0.0028(17) -0.009(2)
C4 0.0584(15) 0.0511(16) 0.087(2) -0.0005(12) 0.0069(15) 0.0023(16)
C5 0.0704(18) 0.0502(17) 0.092(2) -0.0041(14) 0.0122(17) 0.0058(17)
C6A 0.103(3) 0.098(4) 0.155(4) -0.023(3) 0.038(3) -0.054(3)
C7A 0.094(3) 0.076(4) 0.106(4) -0.009(3) -0.019(3) 0.018(3)
C8A 0.102(6) 0.167(5) 0.093(5) -0.012(4) -0.007(6) -0.010(5)
C6B 0.103(3) 0.098(4) 0.155(4) -0.023(3) 0.038(3) -0.054(3)
C7B 0.094(3) 0.076(4) 0.106(4) -0.009(3) -0.019(3) 0.018(3)
C8B 0.102(6) 0.167(5) 0.093(5) -0.012(4) -0.007(6) -0.010(5)

loop_
_atom_type_symbol
_atom_type_description
_atom_type_scat_dispersion_real
_atom_type_scat_dispersion_imag
_atom_type_scat_source
C C 0.0033 0.0016 'International Tables Vol C Tables 4.2.6.8 and 6.1.1.4'
H H 0.0000 0.0000 'International Tables Vol C Tables 4.2.6.8 and 6.1.1.4'
N N 0.0061 0.0033 'International Tables Vol C Tables 4.2.6.8 and 6.1.1.4'
S S 0.1246 0.1234 'International Tables Vol C Tables 4.2.6.8 and 6.1.1.4'

loop_
_geom_angle_atom_site_label_1
_geom_angle_atom_site_label_2
_geom_angle_atom_site_label_3
_geom_angle
C5 S1 C6A 102.6(4)
C5 S1 C6B 102.3(4)
C5 N1 C1 117.0(3)
C1 N2 C2 111.6(3)
C2 N3 N4 111.1(3)
C2 N3 H3N 124.4
N4 N3 H3N 124.4
C3 N4 N3 105.8(3)
N2 C1 N1 129.2(3)
N2 C1 H1 115.4
N1 C1 H1 115.4
N3 C2 N2 126.7(3)
N3 C2 C4 107.4(3)
N2 C2 C4 125.9(3)
N4 C3 C4 111.4(3)
N4 C3 H3 124.3
C4 C3 H3 124.3
C2 C4 C5 115.5(3)
C2 C4 C3 104.2(3)
C5 C4 C3 140.2(3)
N1 C5 C4 120.7(3)
N1 C5 S1 120.0(3)
C4 C5 S1 119.3(2)
C7A C6A S1 114.1(6)
C7A C6A H6A1 108.7
S1 C6A H6A1 108.7
C7A C6A H6A2 108.7
S1 C6A H6A2 108.7
H6A1 C6A H6A2 107.6
C8A C7A C6A 127.1(11)
C8A C7A H7A 116.5
C6A C7A H7A 116.5
C7A C8A H8A1 120.0
C7A C8A H8A2 120.0
H8A1 C8A H8A2 120.0
C7B C6B S1 116.0(7)
C7B C6B H6B1 108.3
S1 C6B H6B1 108.3
C7B C6B H6B2 108.3
S1 C6B H6B2 108.3
H6B1 C6B H6B2 107.4
C8B C7B C6B 129.2(10)
C8B C7B H7B 115.4
C6B C7B H7B 115.4
C7B C8B H8B1 120.0
C7B C8B H8B2 120.0
H8B1 C8B H8B2 120.0

loop_
_geom_bond_atom_site_label_1
_geom_bond_atom_site_label_2
_geom_bond_distance
S1 C5 1.739(3)
S1 C6A 1.759(2)
S1 C6B 1.759(2)
N1 C5 1.329(4)
N1 C1 1.339(4)
N2 C1 1.326(4)
N2 C2 1.344(4)
N3 C2 1.331(4)
N3 N4 1.369(3)
N3 H3N 0.8600
N4 C3 1.308(4)
C1 H1 0.9300
C2 C4 1.389(4)
C3 C4 1.405(4)
C3 H3 0.9300
C4 C5 1.397(4)
C6A C7A 1.452(2)
C6A H6A1 0.9700
C6A H6A2 0.9700
C7A C8A 1.287(2)
C7A H7A 0.9300
C8A H8A1 0.9300
C8A H8A2 0.9300
C6B C7B 1.453(2)
C6B H6B1 0.9700
C6B H6B2 0.9700
C7B C8B 1.287(2)
C7B H7B 0.9300
C8B H8B1 0.9300
C8B H8B2 0.9300

loop_
_geom_hbond_atom_site_label_D
_geom_hbond_atom_site_label_H
_geom_hbond_atom_site_label_A
_geom_hbond_site_symmetry_A
_geom_hbond_distance_DH
_geom_hbond_distance_HA
_geom_hbond_distance_DA
_geom_hbond_angle_DHA
N3 H3N N2 5_677 0.86 2.09 2.940(4) 172
